data_4125491
loop_
_publ_author_name
'McFadden, Timothy R.'
'Fang, Cheng'
'Geib, Steven J.'
'Merling, Everett'
'Liu, Peng'
'Curran, Dennis P.'

_publ_section_title
;
 Synthesis of Boriranes by Double Hydroboration Reactions of
 N-Heterocyclic Carbene Boranes and Dimethyl Acetylenedicarboxylate.
;
_journal_issue 5
_journal_name_full 'Journal of the American Chemical Society'
_journal_page_first 1726
_journal_page_last 1729
_journal_paper_doi 10.1021/jacs.6b09873
_journal_volume 139
_journal_year 2017
_chemical_formula_sum 'C15 H25 B N2 O4'
_chemical_formula_weight 308.18
_space_group_crystal_system monoclinic
_space_group_IT_number 14
_space_group_name_Hall '-P 2yn'
_space_group_name_H-M_alt 'P 1 21/n 1'
_symmetry_space_group_name_Hall '-P 2yn'
_symmetry_space_group_name_H-M 'P 1 21/n 1'
_atom_sites_solution_hydrogens mixed
_audit_creation_method SHELXL-2014/7
_cell_angle_alpha 90
_cell_angle_beta 100.915(2)
_cell_angle_gamma 90
_cell_formula_units_Z 4
_cell_length_a 13.2934(6)
_cell_length_b 8.5248(4)
_cell_length_c 15.9325(7)
_cell_measurement_reflns_used 9845
_cell_measurement_temperature 230(2)
_cell_measurement_theta_max 71.902
_cell_measurement_theta_min 3.978
_cell_volume 1772.86(14)
_computing_structure_refinement 'SHELXL-2014/7 (Sheldrick, 2014)'
_diffrn_ambient_temperature 230(2)
_diffrn_measured_fraction_theta_full 0.999
_diffrn_measured_fraction_theta_max 0.991
_diffrn_measurement_device_type 'Bruker Apex II'
_diffrn_measurement_method 'omega and phi scans'
_diffrn_radiation_type CuK\a
_diffrn_radiation_wavelength 1.54178
_diffrn_reflns_av_R_equivalents 0.0231
_diffrn_reflns_av_unetI/netI 0.0173
_diffrn_reflns_Laue_measured_fraction_full 0.999
_diffrn_reflns_Laue_measured_fraction_max 0.991
_diffrn_reflns_limit_h_max 16
_diffrn_reflns_limit_h_min -16
_diffrn_reflns_limit_k_max 10
_diffrn_reflns_limit_k_min -10
_diffrn_reflns_limit_l_max 19
_diffrn_reflns_limit_l_min -19
_diffrn_reflns_number 21237
_diffrn_reflns_point_group_measured_fraction_full 0.999
_diffrn_reflns_point_group_measured_fraction_max 0.991
_diffrn_reflns_theta_full 67.679
_diffrn_reflns_theta_max 72.174
_diffrn_reflns_theta_min 3.979
_diffrn_source 'Bruker Prospector Ultra with Cu IMuS'
_exptl_absorpt_coefficient_mu 0.670
_exptl_absorpt_correction_T_max 0.94
_exptl_absorpt_correction_T_min 0.88
_exptl_absorpt_correction_type multi-scan
_exptl_absorpt_process_details 'Bruker Sadabs'
_exptl_crystal_colour colorless
_exptl_crystal_density_diffrn 1.155
_exptl_crystal_description 'recatangular prism'
_exptl_crystal_F_000 664
_exptl_crystal_size_max 0.190
_exptl_crystal_size_mid 0.140
_exptl_crystal_size_min 0.100
_refine_diff_density_max 0.277
_refine_diff_density_min -0.176
_refine_diff_density_rms 0.033
_refine_ls_extinction_coef 0.0032(6)
_refine_ls_extinction_expression Fc^*^=kFc[1+0.001xFc^2^\l^3^/sin(2\q)]^-1/4^
_refine_ls_extinction_method 'SHELXL-2014/7 (Sheldrick 2014'
_refine_ls_goodness_of_fit_ref 1.511
_refine_ls_hydrogen_treatment mixed
_refine_ls_matrix_type full
_refine_ls_number_parameters 288
_refine_ls_number_reflns 3480
_refine_ls_number_restraints 0
_refine_ls_restrained_S_all 1.511
_refine_ls_R_factor_all 0.0379
_refine_ls_R_factor_gt 0.0350
_refine_ls_shift/su_max 0.000
_refine_ls_shift/su_mean 0.000
_refine_ls_structure_factor_coef Fsqd
_refine_ls_weighting_details 'w=1/[\s^2^(Fo^2^)+(0.0680P)^2^] where P=(Fo^2^+2Fc^2^)/3'
_refine_ls_weighting_scheme calc
_refine_ls_wR_factor_gt 0.1171
_refine_ls_wR_factor_ref 0.1204
_reflns_Friedel_coverage 0.000
_reflns_number_gt 3188
_reflns_number_total 3480
_reflns_threshold_expression 'I > 2\s(I)'
_cod_data_source_file ja6b09873_si_002.cif
_cod_data_source_block bprop
_cod_depositor_comments 'Adding full bibliography for 4125488--4125491.cif.'
_cod_database_code 4125491
_shelx_shelxl_version_number 2014/7
_shelx_space_group_comment
;
The symmetry employed for this shelxl refinement is uniquely defined
by the following loop, which should always be used as a source of
symmetry information in preference to the above space-group names.
They are only intended as comments.
;
_shelx_estimated_absorpt_t_min 0.883
_shelx_estimated_absorpt_t_max 0.936

loop_
_space_group_symop_operation_xyz
'x, y, z'
'-x+1/2, y+1/2, -z+1/2'
'-x, -y, -z'
'x-1/2, -y-1/2, z-1/2'

loop_
_atom_site_label
_atom_site_type_symbol
_atom_site_fract_x
_atom_site_fract_y
_atom_site_fract_z
_atom_site_U_iso_or_equiv
_atom_site_adp_type
_atom_site_occupancy
_atom_site_site_symmetry_order
_atom_site_calc_flag
_atom_site_refinement_flags_posn
_atom_site_refinement_flags_adp
B B 0.27044(7) 0.37157(11) 0.52076(6) 0.0261(2) Uani 1 1 d . .
H1 H 0.2663(11) 0.4544(17) 0.5754(9) 0.038(3) Uiso 1 1 d . .
O1 O 0.35913(6) 0.19391(10) 0.37548(5) 0.0419(2) Uani 1 1 d . .
N1 N 0.10245(6) 0.35823(9) 0.40098(5) 0.0286(2) Uani 1 1 d . .
C1 C 0.19685(6) 0.41473(10) 0.43291(5) 0.0254(2) Uani 1 1 d . .
O2 O 0.50873(6) 0.29965(13) 0.43906(6) 0.0515(3) Uani 1 1 d . .
N2 N 0.21556(6) 0.52329(9) 0.37653(5) 0.0288(2) Uani 1 1 d . .
C2 C 0.06336(7) 0.42983(13) 0.32384(7) 0.0358(2) Uani 1 1 d . .
H2 H -0.0021(11) 0.3997(17) 0.2915(9) 0.040(3) Uiso 1 1 d . .
O3 O 0.36965(6) 0.19172(9) 0.69067(4) 0.0384(2) Uani 1 1 d . .
C3 C 0.13410(8) 0.53294(13) 0.30860(6) 0.0361(2) Uani 1 1 d . .
H3 H 0.1368(12) 0.5996(19) 0.2624(10) 0.046(4) Uiso 1 1 d . .
O4 O 0.23980(7) 0.02860(11) 0.64150(5) 0.0495(2) Uani 1 1 d . .
C4 C 0.04772(7) 0.23528(12) 0.43987(6) 0.0332(2) Uani 1 1 d . .
H4 H 0.0907(11) 0.2160(15) 0.4944(9) 0.035(3) Uiso 1 1 d . .
C5 C -0.05765(10) 0.29334(17) 0.44970(11) 0.0546(3) Uani 1 1 d . .
H5A H -0.0513(18) 0.386(3) 0.4876(16) 0.091(7) Uiso 1 1 d . .
H5B H -0.0920(17) 0.212(3) 0.4710(14) 0.078(6) Uiso 1 1 d . .
H5C H -0.1013(18) 0.320(3) 0.3914(15) 0.081(6) Uiso 1 1 d . .
C6 C 0.04043(10) 0.08772(14) 0.38621(9) 0.0479(3) Uani 1 1 d . .
H6A H 0.0010(14) 0.103(2) 0.3258(12) 0.062(5) Uiso 1 1 d . .
H6B H 0.1115(17) 0.053(3) 0.3804(13) 0.076(6) Uiso 1 1 d . .
H6C H 0.0068(16) 0.006(3) 0.4142(13) 0.077(6) Uiso 1 1 d . .
C8 C 0.30886(8) 0.62140(11) 0.38557(6) 0.0330(2) Uani 1 1 d . .
H8 H 0.3565(11) 0.5778(16) 0.4323(9) 0.038(3) Uiso 1 1 d . .
C9 C 0.28361(12) 0.78964(14) 0.40452(11) 0.0563(3) Uani 1 1 d . .
H9A H 0.2554(17) 0.797(3) 0.4589(14) 0.079(6) Uiso 1 1 d . .
H9B H 0.3427(16) 0.855(2) 0.4106(12) 0.069(5) Uiso 1 1 d . .
H9C H 0.2334(16) 0.831(2) 0.3589(13) 0.070(5) Uiso 1 1 d . .
C10 C 0.35435(10) 0.60784(18) 0.30549(8) 0.0487(3) Uani 1 1 d . .
H10A H 0.4211(17) 0.658(2) 0.3139(13) 0.072(5) Uiso 1 1 d . .
H10B H 0.3097(14) 0.648(2) 0.2561(13) 0.062(5) Uiso 1 1 d . .
H11C H 0.3670(15) 0.495(2) 0.2923(12) 0.063(5) Uiso 1 1 d . .
C11 C 0.37999(7) 0.29103(11) 0.51841(6) 0.0283(2) Uani 1 1 d . .
H11 H 0.4373(11) 0.3154(16) 0.5628(9) 0.036(3) Uiso 1 1 d . .
C12 C 0.29540(7) 0.18944(11) 0.54190(6) 0.0276(2) Uani 1 1 d . .
H12 H 0.2652(11) 0.1130(18) 0.5021(10) 0.042(3) Uiso 1 1 d . .
C13 C 0.41119(7) 0.25418(11) 0.43793(6) 0.0314(2) Uani 1 1 d . .
C14 C 0.55011(11) 0.2643(3) 0.36429(10) 0.0699(5) Uani 1 1 d . .
H14A H 0.6201 0.3020 0.3721 0.084 Uiso 1 1 calc R U
H14B H 0.5491 0.1518 0.3553 0.084 Uiso 1 1 calc R U
H14C H 0.5091 0.3153 0.3150 0.084 Uiso 1 1 calc R U
C15 C 0.30827(7) 0.14048(11) 0.63091(6) 0.0298(2) Uani 1 1 d . .
C16 C 0.24385(14) -0.0210(2) 0.72848(10) 0.0661(4) Uani 1 1 d . .
H16A H 0.3156(18) -0.062(3) 0.7522(14) 0.080(6) Uiso 1 1 d . .
H16B H 0.1946(18) -0.098(3) 0.7284(14) 0.080(6) Uiso 1 1 d . .
H16C H 0.231(2) 0.072(3) 0.7662(17) 0.102(8) Uiso 1 1 d . .

loop_
_atom_site_aniso_label
_atom_site_aniso_U_11
_atom_site_aniso_U_22
_atom_site_aniso_U_33
_atom_site_aniso_U_23
_atom_site_aniso_U_13
_atom_site_aniso_U_12
B 0.0270(4) 0.0290(5) 0.0212(4) 0.0001(3) 0.0018(4) -0.0007(3)
O1 0.0397(4) 0.0553(5) 0.0304(4) -0.0136(3) 0.0062(3) -0.0062(3)
N1 0.0250(4) 0.0332(4) 0.0263(4) 0.0022(3) 0.0014(3) -0.0010(3)
C1 0.0257(4) 0.0267(4) 0.0232(4) 0.0002(3) 0.0035(3) 0.0016(3)
O2 0.0325(4) 0.0814(6) 0.0428(5) -0.0181(4) 0.0127(3) -0.0116(4)
N2 0.0277(4) 0.0312(4) 0.0259(4) 0.0043(3) 0.0013(3) -0.0014(3)
C2 0.0298(5) 0.0429(5) 0.0304(5) 0.0052(4) -0.0051(4) -0.0006(4)
O3 0.0394(4) 0.0466(4) 0.0255(4) 0.0042(3) -0.0034(3) 0.0010(3)
C3 0.0352(5) 0.0405(5) 0.0292(5) 0.0097(4) -0.0028(4) 0.0003(4)
O4 0.0523(5) 0.0563(5) 0.0370(4) 0.0151(4) 0.0011(3) -0.0170(4)
C4 0.0284(5) 0.0377(5) 0.0339(5) 0.0030(4) 0.0067(4) -0.0043(4)
C5 0.0384(6) 0.0537(7) 0.0778(10) -0.0038(7) 0.0269(6) -0.0034(5)
C6 0.0539(7) 0.0367(6) 0.0551(7) -0.0021(5) 0.0158(6) -0.0063(5)
C8 0.0326(5) 0.0317(5) 0.0330(5) 0.0051(4) 0.0019(4) -0.0062(4)
C9 0.0593(8) 0.0329(6) 0.0758(9) -0.0021(6) 0.0101(7) -0.0058(5)
C10 0.0413(6) 0.0664(8) 0.0395(6) 0.0072(6) 0.0103(5) -0.0113(5)
C11 0.0262(4) 0.0332(4) 0.0234(4) -0.0016(3) -0.0004(3) -0.0003(3)
C12 0.0290(4) 0.0288(4) 0.0230(4) 0.0003(3) -0.0003(3) -0.0008(3)
C13 0.0277(4) 0.0349(5) 0.0308(5) -0.0028(4) 0.0038(4) 0.0011(3)
C14 0.0444(7) 0.1135(13) 0.0585(8) -0.0222(8) 0.0268(6) -0.0096(7)
C15 0.0294(4) 0.0303(5) 0.0281(5) 0.0043(3) 0.0016(3) 0.0039(3)
C16 0.0689(9) 0.0805(11) 0.0480(7) 0.0294(7) 0.0087(7) -0.0201(8)

loop_
_atom_type_symbol
_atom_type_description
_atom_type_scat_dispersion_real
_atom_type_scat_dispersion_imag
_atom_type_scat_source
C C 0.0181 0.0091 'International Tables Vol C Tables 4.2.6.8 and 6.1.1.4'
H H 0.0000 0.0000 'International Tables Vol C Tables 4.2.6.8 and 6.1.1.4'
B B 0.0090 0.0039 'International Tables Vol C Tables 4.2.6.8 and 6.1.1.4'
N N 0.0311 0.0180 'International Tables Vol C Tables 4.2.6.8 and 6.1.1.4'
O O 0.0492 0.0322 'International Tables Vol C Tables 4.2.6.8 and 6.1.1.4'

loop_
_geom_angle_atom_site_label_1
_geom_angle_atom_site_label_2
_geom_angle_atom_site_label_3
_geom_angle
C1 B C12 118.36(7)
C1 B C11 118.96(7)
C12 B C11 56.25(5)
C1 B H1 114.9(7)
C12 B H1 118.7(7)
C11 B H1 117.3(7)
C1 N1 C2 110.09(8)
C1 N1 C4 126.25(8)
C2 N1 C4 123.64(8)
N2 C1 N1 105.66(7)
N2 C1 B 125.85(8)
N1 C1 B 128.42(8)
C13 O2 C14 116.53(9)
C1 N2 C3 110.34(8)
C1 N2 C8 125.54(7)
C3 N2 C8 124.11(8)
C3 C2 N1 106.95(8)
C3 C2 H2 132.4(8)
N1 C2 H2 120.7(8)
C2 C3 N2 106.94(8)
C2 C3 H3 132.2(9)
N2 C3 H3 120.8(9)
C15 O4 C16 115.10(10)
N1 C4 C6 109.68(9)
N1 C4 C5 110.40(9)
C6 C4 C5 111.52(10)
N1 C4 H4 104.2(8)
C6 C4 H4 109.4(8)
C5 C4 H4 111.4(8)
C4 C5 H5A 110.4(14)
C4 C5 H5B 108.6(13)
H5A C5 H5B 111.4(19)
C4 C5 H5C 110.7(13)
H5A C5 H5C 110.3(19)
H5B C5 H5C 105.3(18)
C4 C6 H6A 113.5(10)
C4 C6 H6B 109.4(12)
H6A C6 H6B 105.9(15)
C4 C6 H6C 108.6(13)
H6A C6 H6C 108.8(16)
H6B C6 H6C 110.7(17)
N2 C8 C9 109.93(9)
N2 C8 C10 109.60(8)
C9 C8 C10 112.23(11)
N2 C8 H8 106.0(8)
C9 C8 H8 110.5(8)
C10 C8 H8 108.4(8)
C8 C9 H9A 111.2(13)
C8 C9 H9B 111.2(12)
H9A C9 H9B 108.1(17)
C8 C9 H9C 110.4(12)
H9A C9 H9C 108.1(18)
H9B C9 H9C 107.7(17)
C8 C10 H10A 110.4(12)
C8 C10 H10B 112.3(11)
H10A C10 H10B 111.3(16)
C8 C10 H11C 111.0(11)
H10A C10 H11C 105.5(16)
H10B C10 H11C 106.0(15)
C13 C11 C12 116.19(8)
C13 C11 B 121.36(7)
C12 C11 B 61.65(6)
C13 C11 H11 112.1(8)
C12 C11 H11 117.6(8)
B C11 H11 119.0(8)
C15 C12 C11 116.52(8)
C15 C12 B 117.48(8)
C11 C12 B 62.10(6)
C15 C12 H12 114.3(9)
C11 C12 H12 117.9(9)
B C12 H12 118.7(9)
O1 C13 O2 121.98(9)
O1 C13 C11 126.92(9)
O2 C13 C11 111.08(8)
O2 C14 H14A 109.5
O2 C14 H14B 109.5
H14A C14 H14B 109.5
O2 C14 H14C 109.5
H14A C14 H14C 109.5
H14B C14 H14C 109.5
O3 C15 O4 121.72(9)
O3 C15 C12 126.79(9)
O4 C15 C12 111.47(8)
O4 C16 H16A 108.7(12)
O4 C16 H16B 108.0(14)
H16A C16 H16B 111.6(18)
O4 C16 H16C 110.7(15)
H16A C16 H16C 107.4(18)
H16B C16 H16C 110(2)

loop_
_geom_bond_atom_site_label_1
_geom_bond_atom_site_label_2
_geom_bond_distance
B C1 1.5916(12)
B C12 1.6099(13)
B C11 1.6168(13)
B H1 1.130(14)
O1 C13 1.2134(13)
N1 C1 1.3504(12)
N1 C2 1.3824(13)
N1 C4 1.4774(12)
C1 N2 1.3453(12)
O2 C13 1.3501(13)
O2 C14 1.4354(16)
N2 C3 1.3809(12)
N2 C8 1.4801(12)
C2 C3 1.3426(15)
C2 H2 0.959(14)
O3 C15 1.2120(13)
C3 H3 0.936(16)
O4 C15 1.3507(13)
O4 C16 1.4402(15)
C4 C6 1.5136(16)
C4 C5 1.5214(15)
C4 H4 0.959(14)
C5 H5A 0.99(3)
C5 H5B 0.93(2)
C5 H5C 1.02(2)
C6 H6A 1.013(19)
C6 H6B 1.01(2)
C6 H6C 0.98(2)
C8 C9 1.5163(16)
C8 C10 1.5162(16)
C8 H8 0.957(15)
C9 H9A 1.01(2)
C9 H9B 0.95(2)
C9 H9C 0.96(2)
C10 H10A 0.97(2)
C10 H10B 0.956(19)
C10 H11C 1.00(2)
C11 C13 1.4547(14)
C11 C12 1.5211(13)
C11 H11 0.959(14)
C12 C15 1.4570(12)
C12 H12 0.944(16)
C14 H14A 0.9700
C14 H14B 0.9700
C14 H14C 0.9700
C16 H16A 1.02(2)
C16 H16B 0.93(2)
C16 H16C 1.03(3)
